data_2241948
loop_
_publ_author_name
'Tan, Sang Loon'
'Yeo, Chien Ing'
'Heard, Peter J.'
'Akien, Geoffrey R.'
'Halcovitch, Nathan R.'
'Tiekink, Edward R. T.'

_publ_section_title
;
 [<i>N</i>,<i>N</i>-Bis(2-hydroxyethyl)dithiocarbamato-\k^2^<i>S</i>,<i>S</i>']bis(triphenylphosphane-\k<i>P</i>)copper(I)
 chloroform monosolvate: crystal structure, Hirshfeld surface analysis and
 solution NMR measurements
;
_journal_coeditor_code HB7632
_journal_issue 12
_journal_name_full 'Acta Crystallographica Section E'
_journal_page_first 1799
_journal_page_last 1805
_journal_paper_doi 10.1107/S2056989016017837
_journal_volume 72
_journal_year 2016
_chemical_formula_iupac '[Cu (C5 H5 N O2 S2) (C18 H15 P)2], C H Cl3'
_chemical_formula_moiety 'C41 H40 Cu N O2 P2 S2, C H Cl3'
_chemical_formula_sum 'C42 H41 Cl3 Cu N O2 P2 S2'
_chemical_formula_weight 887.71
_chemical_name_systematic
'[<i>N</i>,<i>N</i>-Bis(2-hydroxyethyl)dithiocarbamato-\k^2^<i>S</i>,<i>S</i>']bis(triphenylphosphane-\k<i>P</i>)copper(I) chloroform monosolvate'
_space_group_crystal_system triclinic
_space_group_IT_number 2
_space_group_name_Hall '-P 1'
_space_group_name_H-M_alt 'P -1'
_symmetry_space_group_name_Hall '-P 1'
_symmetry_space_group_name_H-M 'P -1'
_atom_sites_solution_hydrogens mixed
_audit_creation_method SHELXL-2014/7
_cell_angle_alpha 67.747(2)
_cell_angle_beta 87.126(2)
_cell_angle_gamma 72.826(2)
_cell_formula_units_Z 2
_cell_length_a 10.7271(2)
_cell_length_b 13.5412(2)
_cell_length_c 15.9361(3)
_cell_measurement_reflns_used 38605
_cell_measurement_temperature 100(2)
_cell_measurement_theta_max 30.05
_cell_measurement_theta_min 3.09
_cell_volume 2041.92(7)
_computing_cell_refinement
;
CrysAlis PRO (Rigaku Oxford Diffraction, 2015)
;
_computing_data_collection
;
CrysAlis PRO (Rigaku Oxford Diffraction, 2015)
;
_computing_data_reduction
;
CrysAlis PRO (Rigaku Oxford Diffraction, 2015)
;
_computing_molecular_graphics
;
ORTEP-3 for Windows (Farrugia, 2012), <i>QMol</i> (Gans & Shalloway,
2001) and
DIAMOND (Brandenburg, 2006)
;
_computing_publication_material
;
publCIF (Westrip, 2010)
;
_computing_structure_refinement
;
SHELXL2014 (Sheldrick, 2015)
;
_computing_structure_solution
;
SHELXS (Sheldrick, 2008)
;
_diffrn_ambient_temperature 100.0(10)
_diffrn_detector_area_resol_mean 5.2303
_diffrn_measured_fraction_theta_full 0.999
_diffrn_measured_fraction_theta_max 0.933
_diffrn_measurement_device 'four-circle diffractometer'
_diffrn_measurement_device_type 'Rigaku  SuperNova,  Dual Mo at zero, AtlasS2'
_diffrn_measurement_method '\w scans'
_diffrn_radiation_monochromator mirror
_diffrn_radiation_type MoK\a
_diffrn_radiation_wavelength 0.71073
_diffrn_reflns_av_R_equivalents 0.0285
_diffrn_reflns_limit_h_max 14
_diffrn_reflns_limit_h_min -14
_diffrn_reflns_limit_k_max 18
_diffrn_reflns_limit_k_min -19
_diffrn_reflns_limit_l_max 21
_diffrn_reflns_limit_l_min -22
_diffrn_reflns_number 78295
_diffrn_reflns_theta_full 25.242
_diffrn_reflns_theta_max 30.227
_diffrn_reflns_theta_min 2.345
_exptl_absorpt_coefficient_mu 0.949
_exptl_absorpt_correction_T_max 1.00000
_exptl_absorpt_correction_T_min 0.92829
_exptl_absorpt_correction_type multi-scan
_exptl_absorpt_process_details
;
(CrysAlis PRO; Rigaku Oxford Diffraction, 2015)
;
_exptl_crystal_colour colourless
_exptl_crystal_density_diffrn 1.444
_exptl_crystal_description prism
_exptl_crystal_F_000 916
_exptl_crystal_size_max 0.440
_exptl_crystal_size_mid 0.240
_exptl_crystal_size_min 0.190
_refine_diff_density_max 1.965
_refine_diff_density_min -1.926
_refine_ls_extinction_method none
_refine_ls_goodness_of_fit_ref 1.034
_refine_ls_hydrogen_treatment constr
_refine_ls_matrix_type full
_refine_ls_number_parameters 478
_refine_ls_number_reflns 11363
_refine_ls_number_restraints 0
_refine_ls_restrained_S_all 1.034
_refine_ls_R_factor_all 0.0504
_refine_ls_R_factor_gt 0.0445
_refine_ls_shift/su_max 0.002
_refine_ls_shift/su_mean 0.000
_refine_ls_structure_factor_coef Fsqd
_refine_ls_weighting_details 'w=1/[\s^2^(Fo^2^)+(0.0542P)^2^+3.7972P] where P=(Fo^2^+2Fc^2^)/3'
_refine_ls_weighting_scheme calc
_refine_ls_wR_factor_gt 0.1127
_refine_ls_wR_factor_ref 0.1172
_reflns_number_gt 10195
_reflns_number_total 11363
_reflns_threshold_expression 'I > 2\s(I)'
_cod_data_source_file hb7632sup1.cif
_cod_data_source_block I
_cod_database_code 2241948
_shelx_space_group_comment
;
The symmetry employed for this shelxl refinement is uniquely defined
by the following loop, which should always be used as a source of
symmetry information in preference to the above space-group names.
They are only intended as comments.
;
_shelx_estimated_absorpt_t_min 0.680
_shelx_estimated_absorpt_t_max 0.840

loop_
_space_group_symop_operation_xyz
'x, y, z'
'-x, -y, -z'

loop_
_atom_site_type_symbol
_atom_site_label
_atom_site_fract_x
_atom_site_fract_y
_atom_site_fract_z
_atom_site_U_iso_or_equiv
_atom_site_adp_type
_atom_site_calc_flag
_atom_site_occupancy
Cu Cu 0.36192(2) 0.77121(2) 0.71076(2) 0.01300(7) Uani d 1
S S1 0.19989(5) 0.72501(4) 0.81318(3) 0.01687(10) Uani d 1
S S2 0.18227(5) 0.94266(4) 0.66887(3) 0.01434(10) Uani d 1
P P1 0.51698(5) 0.80568(4) 0.77705(3) 0.01311(10) Uani d 1
P P2 0.40667(5) 0.66266(4) 0.62988(3) 0.01279(10) Uani d 1
O O1 -0.0657(2) 1.09492(18) 0.86819(14) 0.0388(5) Uani d 1
H H1O -0.0221 1.1248 0.8899 0.058 Uiso d 1
O O2 -0.0552(2) 0.89051(18) 0.99446(14) 0.0379(5) Uani d 1
H H2O -0.0317 0.9473 0.9646 0.057 Uiso d 1
N N1 0.00449(17) 0.90924(16) 0.79337(12) 0.0179(3) Uani d 1
C C1 0.11675(19) 0.86434(16) 0.76152(13) 0.0138(3) Uani d 1
C C2 -0.0662(2) 1.02862(19) 0.74859(15) 0.0222(4) Uani d 1
H H2A -0.1600 1.0404 0.7600 0.027 Uiso calc 1
H H2B -0.0588 1.0517 0.6822 0.027 Uiso calc 1
C C3 -0.0154(3) 1.1018(2) 0.78121(17) 0.0274(5) Uani d 1
H H3A 0.0814 1.0761 0.7870 0.033 Uiso calc 1
H H3B -0.0444 1.1802 0.7370 0.033 Uiso calc 1
C C4 -0.0538(2) 0.8356(2) 0.86728(15) 0.0244(5) Uani d 1
H H4A -0.0415 0.7655 0.8574 0.029 Uiso calc 1
H H4B -0.1491 0.8725 0.8635 0.029 Uiso calc 1
C C5 0.0018(2) 0.8061(2) 0.96199(16) 0.0276(5) Uani d 1
H H5A -0.0136 0.7356 1.0035 0.033 Uiso calc 1
H H5B 0.0974 0.7937 0.9613 0.033 Uiso calc 1
C C11 0.4522(2) 0.90455(17) 0.83239(13) 0.0155(4) Uani d 1
C C12 0.3587(2) 0.88068(19) 0.89530(15) 0.0193(4) Uani d 1
H H12 0.3316 0.8164 0.9064 0.023 Uiso calc 1
C C13 0.3054(2) 0.9506(2) 0.94159(15) 0.0223(4) Uani d 1
H H13 0.2421 0.9338 0.9842 0.027 Uiso calc 1
C C14 0.3446(2) 1.0450(2) 0.92569(16) 0.0239(4) Uani d 1
H H14 0.3080 1.0928 0.9572 0.029 Uiso calc 1
C C15 0.4374(3) 1.0687(2) 0.86363(16) 0.0264(5) Uani d 1
H H15 0.4645 1.1330 0.8528 0.032 Uiso calc 1
C C16 0.4912(2) 0.99887(18) 0.81703(15) 0.0214(4) Uani d 1
H H16 0.5547 1.0158 0.7746 0.026 Uiso calc 1
C C21 0.6312(2) 0.86383(16) 0.69950(13) 0.0140(3) Uani d 1
C C22 0.5816(2) 0.96097(17) 0.62185(14) 0.0186(4) Uani d 1
H H22 0.4900 0.9973 0.6120 0.022 Uiso calc 1
C C23 0.6653(2) 1.00436(18) 0.55932(15) 0.0221(4) Uani d 1
H H23 0.6308 1.0706 0.5072 0.027 Uiso calc 1
C C24 0.7997(2) 0.95133(19) 0.57246(15) 0.0212(4) Uani d 1
H H24 0.8568 0.9818 0.5298 0.025 Uiso calc 1
C C25 0.8497(2) 0.85403(19) 0.64806(14) 0.0196(4) Uani d 1
H H25 0.9411 0.8171 0.6568 0.024 Uiso calc 1
C C26 0.7660(2) 0.81042(18) 0.71115(14) 0.0169(4) Uani d 1
H H26 0.8009 0.7436 0.7627 0.020 Uiso calc 1
C C31 0.6275(2) 0.68849(17) 0.86749(13) 0.0162(4) Uani d 1
C C32 0.6884(2) 0.70275(19) 0.93539(15) 0.0218(4) Uani d 1
H H32 0.6666 0.7743 0.9389 0.026 Uiso calc 1
C C33 0.7811(2) 0.6126(2) 0.99804(16) 0.0268(5) Uani d 1
H H33 0.8220 0.6228 1.0444 0.032 Uiso calc 1
C C34 0.8138(3) 0.5084(2) 0.99318(17) 0.0300(5) Uani d 1
H H34 0.8781 0.4474 1.0356 0.036 Uiso calc 1
C C35 0.7531(3) 0.4929(2) 0.9266(2) 0.0347(6) Uani d 1
H H35 0.7752 0.4211 0.9236 0.042 Uiso calc 1
C C36 0.6593(2) 0.58267(19) 0.86396(18) 0.0267(5) Uani d 1
H H36 0.6170 0.5716 0.8187 0.032 Uiso calc 1
C C41 0.48854(19) 0.51623(16) 0.69995(14) 0.0156(4) Uani d 1
C C42 0.5952(2) 0.45035(19) 0.67222(16) 0.0220(4) Uani d 1
H H42 0.6255 0.4805 0.6136 0.026 Uiso calc 1
C C43 0.6577(2) 0.3406(2) 0.73001(18) 0.0272(5) Uani d 1
H H43 0.7300 0.2961 0.7105 0.033 Uiso calc 1
C C44 0.6151(2) 0.29608(19) 0.81547(18) 0.0273(5) Uani d 1
H H44 0.6593 0.2219 0.8552 0.033 Uiso calc 1
C C45 0.5079(3) 0.3600(2) 0.84291(17) 0.0273(5) Uani d 1
H H45 0.4773 0.3288 0.9012 0.033 Uiso calc 1
C C46 0.4446(2) 0.46945(18) 0.78592(16) 0.0223(4) Uani d 1
H H46 0.3711 0.5127 0.8055 0.027 Uiso calc 1
C C51 0.26885(19) 0.65508(16) 0.57220(13) 0.0135(3) Uani d 1
C C52 0.2709(2) 0.55962(17) 0.55691(14) 0.0169(4) Uani d 1
H H52 0.3427 0.4937 0.5812 0.020 Uiso calc 1
C C53 0.1684(2) 0.56083(18) 0.50627(15) 0.0196(4) Uani d 1
H H53 0.1702 0.4958 0.4960 0.024 Uiso calc 1
C C54 0.0630(2) 0.65717(19) 0.47064(15) 0.0207(4) Uani d 1
H H54 -0.0067 0.6581 0.4355 0.025 Uiso calc 1
C C55 0.0595(2) 0.75232(18) 0.48645(15) 0.0192(4) Uani d 1
H H55 -0.0125 0.8181 0.4622 0.023 Uiso calc 1
C C56 0.16193(19) 0.75072(17) 0.53791(14) 0.0158(4) Uani d 1
H H56 0.1588 0.8151 0.5496 0.019 Uiso calc 1
C C61 0.51483(19) 0.69669(16) 0.53792(14) 0.0150(4) Uani d 1
C C62 0.4884(2) 0.70661(17) 0.44993(14) 0.0179(4) Uani d 1
H H62 0.4136 0.6900 0.4363 0.021 Uiso calc 1
C C63 0.5711(2) 0.74078(18) 0.38150(16) 0.0225(4) Uani d 1
H H63 0.5526 0.7468 0.3218 0.027 Uiso calc 1
C C64 0.6801(2) 0.7659(2) 0.40050(18) 0.0266(5) Uani d 1
H H64 0.7356 0.7901 0.3538 0.032 Uiso calc 1
C C65 0.7076(2) 0.7553(2) 0.4883(2) 0.0295(5) Uani d 1
H H65 0.7827 0.7716 0.5018 0.035 Uiso calc 1
C C66 0.6258(2) 0.7211(2) 0.55654(17) 0.0237(5) Uani d 1
H H66 0.6454 0.7141 0.6164 0.028 Uiso calc 1
C C6 0.0552(3) 0.4509(2) 0.7262(2) 0.0354(6) Uani d 1
H H6 0.0901 0.4682 0.6646 0.042 Uiso calc 1
Cl Cl1 0.14649(11) 0.31507(7) 0.79474(7) 0.0593(3) Uani d 1
Cl Cl2 -0.10822(9) 0.46142(12) 0.71310(9) 0.0740(4) Uani d 1
Cl Cl3 0.07466(6) 0.55046(5) 0.76719(4) 0.03169(13) Uani d 1

loop_
_atom_site_aniso_label
_atom_site_aniso_U_11
_atom_site_aniso_U_22
_atom_site_aniso_U_33
_atom_site_aniso_U_12
_atom_site_aniso_U_13
_atom_site_aniso_U_23
Cu 0.01265(12) 0.01232(11) 0.01406(12) -0.00179(8) 0.00184(8) -0.00664(9)
S1 0.0200(2) 0.0124(2) 0.0169(2) -0.00543(18) 0.00520(18) -0.00421(17)
S2 0.0153(2) 0.0118(2) 0.0124(2) -0.00113(16) 0.00266(16) -0.00311(16)
P1 0.0136(2) 0.0124(2) 0.0123(2) -0.00270(17) 0.00066(17) -0.00431(17)
P2 0.0117(2) 0.0117(2) 0.0150(2) -0.00122(17) 0.00111(17) -0.00678(18)
O1 0.0411(11) 0.0450(12) 0.0303(10) 0.0017(9) 0.0000(8) -0.0252(9)
O2 0.0432(11) 0.0421(11) 0.0300(10) -0.0052(9) 0.0066(8) -0.0216(9)
N1 0.0131(8) 0.0227(9) 0.0159(8) -0.0025(7) 0.0033(6) -0.0078(7)
C1 0.0134(8) 0.0163(9) 0.0125(8) -0.0043(7) 0.0015(7) -0.0065(7)
C2 0.0161(9) 0.0255(11) 0.0198(10) 0.0043(8) -0.0011(8) -0.0107(8)
C3 0.0300(12) 0.0218(11) 0.0257(11) 0.0060(9) -0.0041(9) -0.0136(9)
C4 0.0171(10) 0.0363(13) 0.0199(10) -0.0105(9) 0.0076(8) -0.0097(9)
C5 0.0244(11) 0.0366(13) 0.0182(10) -0.0062(10) 0.0046(8) -0.0090(9)
C11 0.0166(9) 0.0161(9) 0.0135(9) -0.0027(7) -0.0002(7) -0.0069(7)
C12 0.0188(10) 0.0219(10) 0.0200(10) -0.0076(8) 0.0039(8) -0.0103(8)
C13 0.0220(10) 0.0269(11) 0.0194(10) -0.0055(9) 0.0044(8) -0.0119(9)
C14 0.0300(12) 0.0234(11) 0.0194(10) -0.0039(9) 0.0027(9) -0.0126(9)
C15 0.0400(13) 0.0209(10) 0.0233(11) -0.0130(10) 0.0068(10) -0.0117(9)
C16 0.0284(11) 0.0194(10) 0.0190(10) -0.0094(8) 0.0055(8) -0.0090(8)
C21 0.0178(9) 0.0127(8) 0.0120(8) -0.0049(7) 0.0004(7) -0.0050(7)
C22 0.0230(10) 0.0134(9) 0.0152(9) -0.0008(7) 0.0012(8) -0.0046(7)
C23 0.0335(12) 0.0135(9) 0.0153(9) -0.0054(8) 0.0040(8) -0.0025(7)
C24 0.0311(11) 0.0200(10) 0.0169(10) -0.0132(9) 0.0084(8) -0.0083(8)
C25 0.0191(10) 0.0245(10) 0.0171(9) -0.0087(8) 0.0029(8) -0.0085(8)
C26 0.0167(9) 0.0187(9) 0.0137(9) -0.0050(7) 0.0002(7) -0.0047(7)
C31 0.0153(9) 0.0159(9) 0.0132(9) -0.0052(7) 0.0003(7) -0.0006(7)
C32 0.0241(11) 0.0226(10) 0.0153(9) -0.0067(8) -0.0009(8) -0.0035(8)
C33 0.0274(12) 0.0311(12) 0.0164(10) -0.0105(10) -0.0048(8) -0.0009(9)
C34 0.0268(12) 0.0241(11) 0.0247(12) -0.0076(9) -0.0063(9) 0.0073(9)
C35 0.0373(14) 0.0151(10) 0.0410(15) -0.0023(10) -0.0130(12) -0.0012(10)
C36 0.0292(12) 0.0164(10) 0.0299(12) -0.0050(9) -0.0087(9) -0.0038(9)
C41 0.0146(9) 0.0137(8) 0.0183(9) -0.0020(7) -0.0018(7) -0.0072(7)
C42 0.0199(10) 0.0190(10) 0.0232(11) 0.0006(8) 0.0000(8) -0.0085(8)
C43 0.0213(11) 0.0186(10) 0.0339(13) 0.0049(8) -0.0025(9) -0.0093(9)
C44 0.0259(11) 0.0158(10) 0.0322(12) -0.0018(8) -0.0085(9) -0.0027(9)
C45 0.0308(12) 0.0188(10) 0.0263(12) -0.0079(9) 0.0009(9) -0.0017(9)
C46 0.0218(10) 0.0170(10) 0.0249(11) -0.0042(8) 0.0041(8) -0.0062(8)
C51 0.0126(8) 0.0146(8) 0.0125(8) -0.0039(7) 0.0032(6) -0.0049(7)
C52 0.0156(9) 0.0154(9) 0.0198(9) -0.0023(7) 0.0013(7) -0.0083(7)
C53 0.0198(10) 0.0201(10) 0.0227(10) -0.0072(8) 0.0031(8) -0.0116(8)
C54 0.0156(9) 0.0260(11) 0.0214(10) -0.0068(8) 0.0002(8) -0.0096(8)
C55 0.0138(9) 0.0177(9) 0.0219(10) -0.0013(7) -0.0002(7) -0.0054(8)
C56 0.0143(9) 0.0137(9) 0.0186(9) -0.0030(7) 0.0035(7) -0.0064(7)
C61 0.0131(8) 0.0117(8) 0.0209(9) -0.0018(7) 0.0043(7) -0.0087(7)
C62 0.0174(9) 0.0152(9) 0.0195(10) -0.0038(7) 0.0037(7) -0.0060(7)
C63 0.0245(11) 0.0178(10) 0.0205(10) -0.0044(8) 0.0066(8) -0.0043(8)
C64 0.0239(11) 0.0217(11) 0.0373(13) -0.0098(9) 0.0165(10) -0.0142(10)
C65 0.0198(11) 0.0349(13) 0.0484(15) -0.0146(10) 0.0147(10) -0.0284(12)
C66 0.0177(10) 0.0309(12) 0.0332(12) -0.0088(9) 0.0075(9) -0.0231(10)
C6 0.0351(14) 0.0380(14) 0.0356(14) -0.0135(12) -0.0031(11) -0.0143(12)
Cl1 0.0739(6) 0.0376(4) 0.0688(6) -0.0043(4) -0.0159(5) -0.0297(4)
Cl2 0.0320(4) 0.1170(9) 0.1089(9) -0.0168(5) -0.0041(5) -0.0847(8)
Cl3 0.0340(3) 0.0258(3) 0.0323(3) -0.0095(2) -0.0041(2) -0.0067(2)

loop_
_atom_type_symbol
_atom_type_description
_atom_type_scat_dispersion_real
_atom_type_scat_dispersion_imag
_atom_type_scat_source
C C 0.0033 0.0016 'International Tables Vol C Tables 4.2.6.8 and 6.1.1.4'
H H 0.0000 0.0000 'International Tables Vol C Tables 4.2.6.8 and 6.1.1.4'
Cl Cl 0.1484 0.1585 'International Tables Vol C Tables 4.2.6.8 and 6.1.1.4'
Cu Cu 0.3201 1.2651 'International Tables Vol C Tables 4.2.6.8 and 6.1.1.4'
N N 0.0061 0.0033 'International Tables Vol C Tables 4.2.6.8 and 6.1.1.4'
O O 0.0106 0.0060 'International Tables Vol C Tables 4.2.6.8 and 6.1.1.4'
P P 0.1023 0.0942 'International Tables Vol C Tables 4.2.6.8 and 6.1.1.4'
S S 0.1246 0.1234 'International Tables Vol C Tables 4.2.6.8 and 6.1.1.4'

loop_
_geom_angle_atom_site_label_1
_geom_angle_atom_site_label_2
_geom_angle_atom_site_label_3
_geom_angle
P2 Cu P1 123.65(2)
P2 Cu S1 109.81(2)
P1 Cu S1 110.96(2)
P2 Cu S2 123.17(2)
P1 Cu S2 103.74(2)
S1 Cu S2 75.264(18)
C1 S1 Cu 84.12(7)
C1 S2 Cu 82.75(7)
C31 P1 C21 101.95(9)
C31 P1 C11 101.78(9)
C21 P1 C11 104.44(9)
C31 P1 Cu 118.06(7)
C21 P1 Cu 114.57(7)
C11 P1 Cu 114.16(7)
C51 P2 C61 102.10(9)
C51 P2 C41 103.13(9)
C61 P2 C41 103.77(9)
C51 P2 Cu 117.50(6)
C61 P2 Cu 116.28(7)
C41 P2 Cu 112.27(7)
C3 O1 H1O 105.7
C5 O2 H2O 109.4
C1 N1 C2 120.12(18)
C1 N1 C4 119.48(18)
C2 N1 C4 120.09(18)
N1 C1 S1 120.50(15)
N1 C1 S2 122.12(15)
S1 C1 S2 117.38(11)
N1 C2 C3 113.01(18)
N1 C2 H2A 109.0
C3 C2 H2A 109.0
N1 C2 H2B 109.0
C3 C2 H2B 109.0
H2A C2 H2B 107.8
O1 C3 C2 108.3(2)
O1 C3 H3A 110.0
C2 C3 H3A 110.0
O1 C3 H3B 110.0
C2 C3 H3B 110.0
H3A C3 H3B 108.4
N1 C4 C5 114.9(2)
N1 C4 H4A 108.5
C5 C4 H4A 108.5
N1 C4 H4B 108.5
C5 C4 H4B 108.5
H4A C4 H4B 107.5
O2 C5 C4 111.6(2)
O2 C5 H5A 109.3
C4 C5 H5A 109.3
O2 C5 H5B 109.3
C4 C5 H5B 109.3
H5A C5 H5B 108.0
C16 C11 C12 119.11(19)
C16 C11 P1 124.41(16)
C12 C11 P1 116.47(16)
C13 C12 C11 120.4(2)
C13 C12 H12 119.8
C11 C12 H12 119.8
C14 C13 C12 120.2(2)
C14 C13 H13 119.9
C12 C13 H13 119.9
C15 C14 C13 119.6(2)
C15 C14 H14 120.2
C13 C14 H14 120.2
C14 C15 C16 120.4(2)
C14 C15 H15 119.8
C16 C15 H15 119.8
C11 C16 C15 120.3(2)
C11 C16 H16 119.9
C15 C16 H16 119.9
C26 C21 C22 118.63(19)
C26 C21 P1 122.28(15)
C22 C21 P1 118.91(16)
C23 C22 C21 120.4(2)
C23 C22 H22 119.8
C21 C22 H22 119.8
C22 C23 C24 120.4(2)
C22 C23 H23 119.8
C24 C23 H23 119.8
C25 C24 C23 119.7(2)
C25 C24 H24 120.1
C23 C24 H24 120.1
C24 C25 C26 120.0(2)
C24 C25 H25 120.0
C26 C25 H25 120.0
C25 C26 C21 120.80(19)
C25 C26 H26 119.6
C21 C26 H26 119.6
C32 C31 C36 119.2(2)
C32 C31 P1 122.25(16)
C36 C31 P1 118.39(16)
C33 C32 C31 120.2(2)
C33 C32 H32 119.9
C31 C32 H32 119.9
C34 C33 C32 120.3(2)
C34 C33 H33 119.9
C32 C33 H33 119.9
C33 C34 C35 120.0(2)
C33 C34 H34 120.0
C35 C34 H34 120.0
C34 C35 C36 120.0(2)
C34 C35 H35 120.0
C36 C35 H35 120.0
C31 C36 C35 120.2(2)
C31 C36 H36 119.9
C35 C36 H36 119.9
C42 C41 C46 118.73(19)
C42 C41 P2 122.71(17)
C46 C41 P2 118.53(16)
C41 C42 C43 120.4(2)
C41 C42 H42 119.8
C43 C42 H42 119.8
C44 C43 C42 120.3(2)
C44 C43 H43 119.8
C42 C43 H43 119.8
C43 C44 C45 119.7(2)
C43 C44 H44 120.1
C45 C44 H44 120.1
C44 C45 C46 120.5(2)
C44 C45 H45 119.7
C46 C45 H45 119.7
C45 C46 C41 120.3(2)
C45 C46 H46 119.8
C41 C46 H46 119.8
C56 C51 C52 119.51(18)
C56 C51 P2 118.08(15)
C52 C51 P2 122.29(15)
C53 C52 C51 120.22(19)
C53 C52 H52 119.9
C51 C52 H52 119.9
C52 C53 C54 120.1(2)
C52 C53 H53 119.9
C54 C53 H53 119.9
C53 C54 C55 120.0(2)
C53 C54 H54 120.0
C55 C54 H54 120.0
C54 C55 C56 119.85(19)
C54 C55 H55 120.1
C56 C55 H55 120.1
C51 C56 C55 120.29(19)
C51 C56 H56 119.9
C55 C56 H56 119.9
C62 C61 C66 118.8(2)
C62 C61 P2 123.81(16)
C66 C61 P2 117.29(16)
C61 C62 C63 120.5(2)
C61 C62 H62 119.7
C63 C62 H62 119.7
C64 C63 C62 120.2(2)
C64 C63 H63 119.9
C62 C63 H63 119.9
C63 C64 C65 119.6(2)
C63 C64 H64 120.2
C65 C64 H64 120.2
C66 C65 C64 120.3(2)
C66 C65 H65 119.8
C64 C65 H65 119.8
C65 C66 C61 120.6(2)
C65 C66 H66 119.7
C61 C66 H66 119.7
Cl2 C6 Cl1 111.63(17)
Cl2 C6 Cl3 111.63(17)
Cl1 C6 Cl3 111.60(15)
Cl2 C6 H6 107.2
Cl1 C6 H6 107.2
Cl3 C6 H6 107.2

loop_
_geom_bond_atom_site_label_1
_geom_bond_atom_site_label_2
_geom_bond_distance
_geom_bond_publ_flag
Cu P2 2.2380(5) n
Cu P1 2.2602(6) n
Cu S1 2.3791(6) n
Cu S2 2.4213(5) n
S1 C1 1.714(2) ?
S2 C1 1.717(2) ?
P1 C31 1.824(2) ?
P1 C21 1.825(2) ?
P1 C11 1.827(2) ?
P2 C51 1.827(2) ?
P2 C61 1.828(2) ?
P2 C41 1.828(2) ?
O1 C3 1.442(3) ?
O1 H1O 0.8576 ?
O2 C5 1.397(3) ?
O2 H2O 0.8400 ?
N1 C1 1.348(3) ?
N1 C2 1.468(3) ?
N1 C4 1.476(3) ?
C2 C3 1.513(3) ?
C2 H2A 0.9900 ?
C2 H2B 0.9900 ?
C3 H3A 0.9900 ?
C3 H3B 0.9900 ?
C4 C5 1.512(3) ?
C4 H4A 0.9900 ?
C4 H4B 0.9900 ?
C5 H5A 0.9900 ?
C5 H5B 0.9900 ?
C11 C16 1.391(3) ?
C11 C12 1.400(3) ?
C12 C13 1.391(3) ?
C12 H12 0.9500 ?
C13 C14 1.391(3) ?
C13 H13 0.9500 ?
C14 C15 1.386(3) ?
C14 H14 0.9500 ?
C15 C16 1.395(3) ?
C15 H15 0.9500 ?
C16 H16 0.9500 ?
C21 C26 1.399(3) ?
C21 C22 1.402(3) ?
C22 C23 1.386(3) ?
C22 H22 0.9500 ?
C23 C24 1.394(3) ?
C23 H23 0.9500 ?
C24 C25 1.386(3) ?
C24 H24 0.9500 ?
C25 C26 1.392(3) ?
C25 H25 0.9500 ?
C26 H26 0.9500 ?
C31 C32 1.392(3) ?
C31 C36 1.394(3) ?
C32 C33 1.391(3) ?
C32 H32 0.9500 ?
C33 C34 1.381(4) ?
C33 H33 0.9500 ?
C34 C35 1.383(4) ?
C34 H34 0.9500 ?
C35 C36 1.395(3) ?
C35 H35 0.9500 ?
C36 H36 0.9500 ?
C41 C42 1.395(3) ?
C41 C46 1.398(3) ?
C42 C43 1.394(3) ?
C42 H42 0.9500 ?
C43 C44 1.380(4) ?
C43 H43 0.9500 ?
C44 C45 1.382(4) ?
C44 H44 0.9500 ?
C45 C46 1.390(3) ?
C45 H45 0.9500 ?
C46 H46 0.9500 ?
C51 C56 1.393(3) ?
C51 C52 1.397(3) ?
C52 C53 1.389(3) ?
C52 H52 0.9500 ?
C53 C54 1.391(3) ?
C53 H53 0.9500 ?
C54 C55 1.393(3) ?
C54 H54 0.9500 ?
C55 C56 1.394(3) ?
C55 H55 0.9500 ?
C56 H56 0.9500 ?
C61 C62 1.393(3) ?
C61 C66 1.398(3) ?
C62 C63 1.397(3) ?
C62 H62 0.9500 ?
C63 C64 1.387(3) ?
C63 H63 0.9500 ?
C64 C65 1.390(4) ?
C64 H64 0.9500 ?
C65 C66 1.389(3) ?
C65 H65 0.9500 ?
C66 H66 0.9500 ?
C6 Cl2 1.733(3) ?
C6 Cl1 1.748(3) ?
C6 Cl3 1.771(3) ?
C6 H6 1.0000 ?

loop_
_geom_hbond_atom_site_label_D
_geom_hbond_atom_site_label_H
_geom_hbond_atom_site_label_A
_geom_hbond_site_symmetry_A
_geom_hbond_distance_DH
_geom_hbond_distance_HA
_geom_hbond_distance_DA
_geom_hbond_angle_DHA
O2 H2O O1 . 0.84 1.95 2.710(3) 150
O1 H1O O2 2_577 0.86 1.97 2.697(3) 142
C6 Cl3 Cg1 . 1.771(3) 3.8075(11) 3.798(3) 76.24(10)

loop_
_geom_torsion_atom_site_label_1
_geom_torsion_atom_site_label_2
_geom_torsion_atom_site_label_3
_geom_torsion_atom_site_label_4
_geom_torsion
C2 N1 C1 S1 -179.88(15)
C4 N1 C1 S1 -6.2(3)
C2 N1 C1 S2 0.1(3)
C4 N1 C1 S2 173.79(16)
Cu S1 C1 N1 -173.40(17)
Cu S1 C1 S2 6.57(10)
Cu S2 C1 N1 173.49(17)
Cu S2 C1 S1 -6.48(10)
C1 N1 C2 C3 -84.6(2)
C4 N1 C2 C3 101.8(2)
N1 C2 C3 O1 -77.9(2)
C1 N1 C4 C5 83.8(3)
C2 N1 C4 C5 -102.5(2)
N1 C4 C5 O2 82.1(3)
C31 P1 C11 C16 103.55(19)
C21 P1 C11 C16 -2.2(2)
Cu P1 C11 C16 -128.12(17)
C31 P1 C11 C12 -75.31(18)
C21 P1 C11 C12 178.89(16)
Cu P1 C11 C12 53.01(17)
C16 C11 C12 C13 0.2(3)
P1 C11 C12 C13 179.10(17)
C11 C12 C13 C14 0.0(3)
C12 C13 C14 C15 -0.2(4)
C13 C14 C15 C16 0.2(4)
C12 C11 C16 C15 -0.2(3)
P1 C11 C16 C15 -179.03(18)
C14 C15 C16 C11 0.0(4)
C31 P1 C21 C26 8.01(19)
C11 P1 C21 C26 113.67(18)
Cu P1 C21 C26 -120.71(16)
C31 P1 C21 C22 -176.85(16)
C11 P1 C21 C22 -71.19(18)
Cu P1 C21 C22 54.43(17)
C26 C21 C22 C23 -1.6(3)
P1 C21 C22 C23 -176.94(17)
C21 C22 C23 C24 0.6(3)
C22 C23 C24 C25 0.6(3)
C23 C24 C25 C26 -0.9(3)
C24 C25 C26 C21 -0.2(3)
C22 C21 C26 C25 1.4(3)
P1 C21 C26 C25 176.57(16)
C21 P1 C31 C32 79.67(19)
C11 P1 C31 C32 -28.1(2)
Cu P1 C31 C32 -153.85(16)
C21 P1 C31 C36 -95.22(19)
C11 P1 C31 C36 157.05(19)
Cu P1 C31 C36 31.3(2)
C36 C31 C32 C33 0.8(3)
P1 C31 C32 C33 -174.02(18)
C31 C32 C33 C34 0.3(4)
C32 C33 C34 C35 -0.9(4)
C33 C34 C35 C36 0.4(4)
C32 C31 C36 C35 -1.3(4)
P1 C31 C36 C35 173.7(2)
C34 C35 C36 C31 0.7(4)
C51 P2 C41 C42 96.01(19)
C61 P2 C41 C42 -10.2(2)
Cu P2 C41 C42 -136.55(17)
C51 P2 C41 C46 -85.86(18)
C61 P2 C41 C46 167.95(17)
Cu P2 C41 C46 41.58(19)
C46 C41 C42 C43 -1.0(3)
P2 C41 C42 C43 177.13(18)
C41 C42 C43 C44 -0.3(4)
C42 C43 C44 C45 1.6(4)
C43 C44 C45 C46 -1.4(4)
C44 C45 C46 C41 0.1(4)
C42 C41 C46 C45 1.1(3)
P2 C41 C46 C45 -177.09(19)
C61 P2 C51 C56 -94.07(16)
C41 P2 C51 C56 158.48(16)
Cu P2 C51 C56 34.40(18)
C61 P2 C51 C52 82.03(18)
C41 P2 C51 C52 -25.42(19)
Cu P2 C51 C52 -149.50(15)
C56 C51 C52 C53 1.3(3)
P2 C51 C52 C53 -174.71(16)
C51 C52 C53 C54 -0.1(3)
C52 C53 C54 C55 -0.6(3)
C53 C54 C55 C56 0.1(3)
C52 C51 C56 C55 -1.9(3)
P2 C51 C56 C55 174.34(16)
C54 C55 C56 C51 1.2(3)
C51 P2 C61 C62 -2.56(19)
C41 P2 C61 C62 104.40(18)
Cu P2 C61 C62 -131.80(16)
C51 P2 C61 C66 173.12(17)
C41 P2 C61 C66 -79.91(18)
Cu P2 C61 C66 43.89(18)
C66 C61 C62 C63 -0.3(3)
P2 C61 C62 C63 175.35(16)
C61 C62 C63 C64 -0.4(3)
C62 C63 C64 C65 0.9(3)
C63 C64 C65 C66 -0.7(4)
C64 C65 C66 C61 0.0(4)
C62 C61 C66 C65 0.5(3)
P2 C61 C66 C65 -175.44(18)

_cod_database_fobs_code 2241948
